data_2243113
loop_
_publ_author_name
'Aydin, Abdullah'
'Celikesir, Sevim Turktekin'
'Akkurt, Mehmet'
'Saylam, Merve'
'Pabuccuoglu, Varol'

_publ_section_title
;
 Crystal structure and Hirshfeld surface analysis of
 2-[(1,3-benzoxazol-2-yl)sulfanyl]-<i>N</i>-(2-methoxyphenyl)acetamide
;
_journal_coeditor_code RZ5264
_journal_issue 10
_journal_name_full 'Acta Crystallographica Section E'
_journal_page_first 1531
_journal_page_last 1535
_journal_paper_doi 10.1107/S2056989019012908
_journal_volume 75
_journal_year 2019
_chemical_formula_iupac 'C16 H14 N2 O3 S'
_chemical_formula_moiety 'C16 H14 N2 O3 S'
_chemical_formula_sum 'C16 H14 N2 O3 S'
_chemical_formula_weight 314.35
_chemical_name_systematic
;
2-[(1,3-Benzoxazol-2-yl)sulfanyl]-<i>N</i>-(2-methoxyphenyl)acetamide
;
_space_group_crystal_system monoclinic
_space_group_IT_number 14
_space_group_name_Hall '-P 2ybc'
_space_group_name_H-M_alt 'P 1 21/c 1'
_symmetry_space_group_name_Hall '-P 2ybc'
_symmetry_space_group_name_H-M 'P 1 21/c 1'
_atom_sites_solution_hydrogens geom
_audit_creation_method SHELXL-2018/1
_cell_angle_alpha 90
_cell_angle_beta 108.020(4)
_cell_angle_gamma 90
_cell_formula_units_Z 4
_cell_length_a 13.6670(13)
_cell_length_b 6.8704(6)
_cell_length_c 16.7220(16)
_cell_measurement_reflns_used 6692
_cell_measurement_temperature 296(2)
_cell_measurement_theta_max 26.30
_cell_measurement_theta_min 3.23
_cell_volume 1493.1(2)
_computing_cell_refinement
;
SAINT (Bruker, 2007)
;
_computing_data_collection
;
APEX2 (Bruker, 2007)
;
_computing_data_reduction
;
SAINT (Bruker, 2007)
;
_computing_molecular_graphics
;
ORTEP-3 for Windows (Farrugia, 2012)
;
_computing_publication_material
;
PLATON (Spek, 2009) and WinGX (Farrugia, 2012)
;
_computing_structure_refinement
;
<i>SHELXL2018/1</i> (Sheldrick, 2015b)
;
_computing_structure_solution
;
<i>SHELXT2014/5</i> (Sheldrick, 2015a)
;
_diffrn_ambient_temperature 296(2)
_diffrn_measured_fraction_theta_full 0.985
_diffrn_measured_fraction_theta_max 0.979
_diffrn_measurement_device_type 'Bruker APEXII CCD'
_diffrn_measurement_method '\f and \w scans'
_diffrn_radiation_type MoK\a
_diffrn_radiation_wavelength 0.71073
_diffrn_reflns_av_R_equivalents 0.0916
_diffrn_reflns_av_unetI/netI 0.0621
_diffrn_reflns_limit_h_max 17
_diffrn_reflns_limit_h_min -17
_diffrn_reflns_limit_k_max 8
_diffrn_reflns_limit_k_min -8
_diffrn_reflns_limit_l_max 20
_diffrn_reflns_limit_l_min -20
_diffrn_reflns_number 23464
_diffrn_reflns_theta_full 25.242
_diffrn_reflns_theta_max 26.458
_diffrn_reflns_theta_min 3.135
_diffrn_standards_number 0
_exptl_absorpt_coefficient_mu 0.231
_exptl_absorpt_correction_T_max 0.7454
_exptl_absorpt_correction_T_min 0.6535
_exptl_absorpt_correction_type multi-scan
_exptl_absorpt_process_details
;
(SADABS; Bruker, 2007)
;
_exptl_crystal_colour colourless
_exptl_crystal_density_diffrn 1.398
_exptl_crystal_description block
_exptl_crystal_F_000 656
_exptl_crystal_size_max 0.10
_exptl_crystal_size_mid 0.07
_exptl_crystal_size_min 0.06
_refine_diff_density_max 0.252
_refine_diff_density_min -0.310
_refine_ls_extinction_method none
_refine_ls_goodness_of_fit_ref 1.095
_refine_ls_hydrogen_treatment constr
_refine_ls_matrix_type full
_refine_ls_number_parameters 200
_refine_ls_number_reflns 3019
_refine_ls_number_restraints 0
_refine_ls_restrained_S_all 1.095
_refine_ls_R_factor_all 0.1282
_refine_ls_R_factor_gt 0.0921
_refine_ls_shift/su_max 0.000
_refine_ls_shift/su_mean 0.000
_refine_ls_structure_factor_coef Fsqd
_refine_ls_weighting_details 'w=1/[\s^2^(Fo^2^)+(0.0406P)^2^+3.9251P] where P=(Fo^2^+2Fc^2^)/3'
_refine_ls_weighting_scheme calc
_refine_ls_wR_factor_gt 0.1565
_refine_ls_wR_factor_ref 0.1693
_reflns_number_gt 2241
_reflns_number_total 3019
_reflns_threshold_expression 'I > 2\s(I)'
_cod_data_source_file rz5264sup1.cif
_cod_data_source_block I
_cod_database_code 2243113
_shelx_space_group_comment
;
The symmetry employed for this shelxl refinement is uniquely defined
by the following loop, which should always be used as a source of
symmetry information in preference to the above space-group names.
They are only intended as comments.
;

loop_
_space_group_symop_operation_xyz
'x, y, z'
'-x, y+1/2, -z+1/2'
'-x, -y, -z'
'x, -y-1/2, z-1/2'

loop_
_atom_site_type_symbol
_atom_site_label
_atom_site_fract_x
_atom_site_fract_y
_atom_site_fract_z
_atom_site_U_iso_or_equiv
_atom_site_adp_type
_atom_site_calc_flag
_atom_site_occupancy
C C1 0.4055(3) 0.2452(5) 0.4388(2) 0.0301(9) Uani d 1
C C2 0.4121(3) 0.1973(6) 0.3599(3) 0.0437(11) Uani d 1
H H2 0.353578 0.186794 0.313350 0.052 Uiso calc 1
C C3 0.5089(4) 0.1660(7) 0.3535(3) 0.0507(12) Uani d 1
H H3 0.515664 0.134545 0.301349 0.061 Uiso calc 1
C C4 0.5962(4) 0.1801(6) 0.4223(3) 0.0515(13) Uani d 1
H H4 0.660182 0.158127 0.415281 0.062 Uiso calc 1
C C5 0.5910(3) 0.2258(6) 0.5012(3) 0.0460(11) Uani d 1
H H5 0.649354 0.234724 0.547961 0.055 Uiso calc 1
C C6 0.4940(3) 0.2573(5) 0.5059(3) 0.0330(9) Uani d 1
C C7 0.3608(3) 0.3093(5) 0.5452(2) 0.0304(9) Uani d 1
C C8 0.1670(3) 0.3513(7) 0.5515(3) 0.0401(10) Uani d 1
H H8A 0.160668 0.258715 0.506432 0.048 Uiso calc 1
H H8B 0.122257 0.308919 0.583244 0.048 Uiso calc 1
C C9 0.1330(3) 0.5503(6) 0.5143(2) 0.0368(10) Uani d 1
C C10 0.1249(3) 0.7568(6) 0.3915(2) 0.0272(8) Uani d 1
C C11 0.0683(3) 0.9111(6) 0.4077(2) 0.0364(10) Uani d 1
H H11 0.044048 0.906129 0.453818 0.044 Uiso calc 1
C C12 0.0479(3) 1.0720(7) 0.3557(3) 0.0438(11) Uani d 1
H H12 0.008978 1.173897 0.366520 0.053 Uiso calc 1
C C13 0.0844(3) 1.0826(7) 0.2882(3) 0.0443(11) Uani d 1
H H13 0.070946 1.191980 0.253773 0.053 Uiso calc 1
C C14 0.1411(3) 0.9312(7) 0.2714(2) 0.0380(10) Uani d 1
H H14 0.165837 0.938978 0.225560 0.046 Uiso calc 1
C C15 0.1615(3) 0.7687(6) 0.3217(2) 0.0290(9) Uani d 1
C C16 0.2621(5) 0.6219(9) 0.2449(3) 0.078(2) Uani d 1
H H16A 0.209173 0.634567 0.191795 0.118 Uiso calc 1
H H16B 0.301214 0.505956 0.244719 0.118 Uiso calc 1
H H16C 0.306739 0.733112 0.253872 0.118 Uiso calc 1
N N1 0.3202(2) 0.2815(5) 0.46627(18) 0.0309(7) Uani d 1
N N2 0.1476(2) 0.5848(5) 0.43945(19) 0.0302(7) Uani d 1
H HN2 0.173630 0.491051 0.418615 0.036 Uiso calc 1
O O1 0.4653(2) 0.3005(4) 0.57658(16) 0.0363(7) Uani d 1
O O2 0.0961(3) 0.6653(6) 0.55175(19) 0.0687(11) Uani d 1
O O3 0.2163(2) 0.6103(4) 0.31065(17) 0.0467(8) Uani d 1
S S1 0.29895(9) 0.35394(17) 0.62002(6) 0.0420(3) Uani d 1

loop_
_atom_site_aniso_label
_atom_site_aniso_U_11
_atom_site_aniso_U_22
_atom_site_aniso_U_33
_atom_site_aniso_U_12
_atom_site_aniso_U_13
_atom_site_aniso_U_23
C1 0.036(2) 0.0217(18) 0.032(2) 0.0038(16) 0.0093(17) 0.0053(16)
C2 0.047(3) 0.045(3) 0.039(2) 0.002(2) 0.013(2) 0.000(2)
C3 0.059(3) 0.046(3) 0.058(3) 0.006(2) 0.033(3) 0.001(2)
C4 0.044(3) 0.036(2) 0.085(4) 0.005(2) 0.035(3) 0.009(2)
C5 0.032(2) 0.035(2) 0.066(3) -0.0031(19) 0.007(2) 0.009(2)
C6 0.038(2) 0.0217(19) 0.039(2) -0.0024(17) 0.0112(18) 0.0046(17)
C7 0.036(2) 0.024(2) 0.029(2) 0.0016(16) 0.0067(17) 0.0061(16)
C8 0.041(2) 0.052(3) 0.034(2) -0.009(2) 0.0208(19) 0.000(2)
C9 0.036(2) 0.053(3) 0.026(2) -0.001(2) 0.0156(18) -0.0053(19)
C10 0.0190(18) 0.040(2) 0.0195(18) -0.0011(16) 0.0007(15) -0.0058(16)
C11 0.027(2) 0.050(3) 0.030(2) 0.0069(19) 0.0060(17) -0.0084(19)
C12 0.035(2) 0.049(3) 0.040(3) 0.017(2) 0.002(2) -0.010(2)
C13 0.043(3) 0.044(3) 0.038(2) 0.012(2) 0.000(2) 0.005(2)
C14 0.034(2) 0.055(3) 0.022(2) 0.004(2) 0.0055(17) 0.0048(19)
C15 0.0247(19) 0.040(2) 0.0224(18) 0.0045(17) 0.0067(15) -0.0009(17)
C16 0.117(5) 0.081(4) 0.066(4) 0.054(4) 0.071(4) 0.027(3)
N1 0.0325(18) 0.0342(18) 0.0236(17) 0.0008(14) 0.0055(14) -0.0010(14)
N2 0.0334(18) 0.0369(18) 0.0261(16) 0.0024(14) 0.0177(14) -0.0058(14)
O1 0.0348(16) 0.0358(15) 0.0311(15) -0.0026(13) -0.0002(12) 0.0042(12)
O2 0.101(3) 0.082(3) 0.0401(19) 0.035(2) 0.046(2) 0.0056(18)
O3 0.062(2) 0.0517(19) 0.0380(17) 0.0240(16) 0.0333(15) 0.0094(14)
S1 0.0516(7) 0.0517(7) 0.0226(5) 0.0004(6) 0.0114(5) 0.0050(5)

loop_
_atom_type_symbol
_atom_type_description
_atom_type_scat_dispersion_real
_atom_type_scat_dispersion_imag
_atom_type_scat_source
C C 0.0033 0.0016 'International Tables Vol C Tables 4.2.6.8 and 6.1.1.4'
H H 0.0000 0.0000 'International Tables Vol C Tables 4.2.6.8 and 6.1.1.4'
N N 0.0061 0.0033 'International Tables Vol C Tables 4.2.6.8 and 6.1.1.4'
O O 0.0106 0.0060 'International Tables Vol C Tables 4.2.6.8 and 6.1.1.4'
S S 0.1246 0.1234 'International Tables Vol C Tables 4.2.6.8 and 6.1.1.4'

loop_
_geom_angle_atom_site_label_1
_geom_angle_atom_site_label_2
_geom_angle_atom_site_label_3
_geom_angle
C6 C1 C2 119.4(4)
C6 C1 N1 109.4(3)
C2 C1 N1 131.2(4)
C3 C2 C1 117.2(4)
C3 C2 H2 121.4
C1 C2 H2 121.4
C2 C3 C4 121.8(4)
C2 C3 H3 119.1
C4 C3 H3 119.1
C5 C4 C3 121.8(4)
C5 C4 H4 119.1
C3 C4 H4 119.1
C6 C5 C4 115.3(4)
C6 C5 H5 122.3
C4 C5 H5 122.3
C5 C6 C1 124.5(4)
C5 C6 O1 128.0(4)
C1 C6 O1 107.4(3)
N1 C7 O1 117.4(3)
N1 C7 S1 128.1(3)
O1 C7 S1 114.5(3)
C9 C8 S1 111.7(3)
C9 C8 H8A 109.3
S1 C8 H8A 109.3
C9 C8 H8B 109.3
S1 C8 H8B 109.3
H8A C8 H8B 107.9
O2 C9 N2 124.7(4)
O2 C9 C8 120.1(4)
N2 C9 C8 115.2(3)
C11 C10 C15 118.7(4)
C11 C10 N2 124.6(3)
C15 C10 N2 116.7(3)
C12 C11 C10 120.4(4)
C12 C11 H11 119.8
C10 C11 H11 119.8
C13 C12 C11 120.4(4)
C13 C12 H12 119.8
C11 C12 H12 119.8
C12 C13 C14 120.0(4)
C12 C13 H13 120.0
C14 C13 H13 120.0
C15 C14 C13 120.6(4)
C15 C14 H14 119.7
C13 C14 H14 119.7
O3 C15 C14 125.4(3)
O3 C15 C10 114.6(3)
C14 C15 C10 120.0(4)
O3 C16 H16A 109.5
O3 C16 H16B 109.5
H16A C16 H16B 109.5
O3 C16 H16C 109.5
H16A C16 H16C 109.5
H16B C16 H16C 109.5
C7 N1 C1 103.1(3)
C9 N2 C10 127.4(3)
C9 N2 HN2 116.3
C10 N2 HN2 116.3
C7 O1 C6 102.7(3)
C15 O3 C16 116.7(3)
C7 S1 C8 98.82(18)

loop_
_geom_bond_atom_site_label_1
_geom_bond_atom_site_label_2
_geom_bond_distance
C1 C6 1.375(6)
C1 C2 1.389(5)
C1 N1 1.401(5)
C2 C3 1.377(6)
C2 H2 0.9300
C3 C4 1.382(7)
C3 H3 0.9300
C4 C5 1.379(7)
C4 H4 0.9300
C5 C6 1.370(6)
C5 H5 0.9300
C6 O1 1.388(5)
C7 N1 1.278(5)
C7 O1 1.362(5)
C7 S1 1.740(4)
C8 C9 1.514(6)
C8 S1 1.812(4)
C8 H8A 0.9700
C8 H8B 0.9700
C9 O2 1.211(5)
C9 N2 1.348(5)
C10 C11 1.388(5)
C10 C15 1.406(5)
C10 N2 1.408(5)
C11 C12 1.381(6)
C11 H11 0.9300
C12 C13 1.370(6)
C12 H12 0.9300
C13 C14 1.377(6)
C13 H13 0.9300
C14 C15 1.374(6)
C14 H14 0.9300
C15 O3 1.366(4)
C16 O3 1.426(5)
C16 H16A 0.9600
C16 H16B 0.9600
C16 H16C 0.9600
N2 HN2 0.8600

loop_
_geom_hbond_atom_site_label_D
_geom_hbond_atom_site_label_H
_geom_hbond_atom_site_label_A
_geom_hbond_site_symmetry_A
_geom_hbond_distance_DH
_geom_hbond_distance_HA
_geom_hbond_distance_DA
_geom_hbond_angle_DHA
_geom_hbond_publ_flag
N2 HN2 O3 . 0.86 2.22 2.608(4) 107 yes
N2 HN2 N1 . 0.86 2.39 3.075(4) 136 yes
C8 H8A N1 . 0.97 2.48 2.914(5) 107 yes
C11 H11 O2 . 0.93 2.28 2.869(5) 121 yes
C12 H12 O2 3_576 0.93 2.52 3.378(6) 153 yes
C13 H13 Cg3 2_555 0.93 2.89 3.634(5) 138 yes

loop_
_geom_torsion_atom_site_label_1
_geom_torsion_atom_site_label_2
_geom_torsion_atom_site_label_3
_geom_torsion_atom_site_label_4
_geom_torsion
C6 C1 C2 C3 -0.6(6)
N1 C1 C2 C3 -178.6(4)
C1 C2 C3 C4 0.4(7)
C2 C3 C4 C5 0.1(7)
C3 C4 C5 C6 -0.5(6)
C4 C5 C6 C1 0.3(6)
C4 C5 C6 O1 178.3(4)
C2 C1 C6 C5 0.3(6)
N1 C1 C6 C5 178.7(4)
C2 C1 C6 O1 -178.1(3)
N1 C1 C6 O1 0.3(4)
S1 C8 C9 O2 -88.1(5)
S1 C8 C9 N2 91.6(4)
C15 C10 C11 C12 0.5(6)
N2 C10 C11 C12 -178.3(4)
C10 C11 C12 C13 -1.0(6)
C11 C12 C13 C14 0.7(7)
C12 C13 C14 C15 0.1(6)
C13 C14 C15 O3 179.7(4)
C13 C14 C15 C10 -0.5(6)
C11 C10 C15 O3 -180.0(3)
N2 C10 C15 O3 -1.0(5)
C11 C10 C15 C14 0.2(5)
N2 C10 C15 C14 179.1(3)
O1 C7 N1 C1 1.2(4)
S1 C7 N1 C1 -177.6(3)
C6 C1 N1 C7 -0.9(4)
C2 C1 N1 C7 177.2(4)
O2 C9 N2 C10 0.9(7)
C8 C9 N2 C10 -178.8(3)
C11 C10 N2 C9 -10.6(6)
C15 C10 N2 C9 170.5(4)
N1 C7 O1 C6 -1.1(4)
S1 C7 O1 C6 177.9(2)
C5 C6 O1 C7 -177.9(4)
C1 C6 O1 C7 0.4(4)
C14 C15 O3 C16 4.8(6)
C10 C15 O3 C16 -175.1(4)
N1 C7 S1 C8 -0.8(4)
O1 C7 S1 C8 -179.7(3)
C9 C8 S1 C7 -87.7(3)

_cod_database_fobs_code 2243113
